data_4113281
loop_
_publ_author_name
'Massimo Boiocchi'
'Laura Del Boca'
'David Esteban G\'omez'
'Luigi Fabbrizzi'
'Maurizio Licchelli'
'Enrico Monzani'

_publ_contact_author
;
  Prof Luigi Fabbrizzi
  Dipartimento di Chimica Generale
  University of Pavia
  via Taramelli 12, I-27100 Pavia, ITALY
;
_publ_contact_author_email
;
 luigi.fabbrizzi@unipv.it
;
_publ_section_title
;
 Nature of Urea-Fluoride Interaction: Incipient and Definitive Proton
 Transfer
;
_journal_name_full 'Journal of the American Chemical Society'
_journal_page_first 16507
_journal_page_last 16514
_journal_paper_doi 10.1021/ja045936c
_journal_volume 126
_journal_year 2004
_chemical_formula_moiety 'C16 H36 N, C13 H10 N4 O5, C H O3, 2(H2 O)'
_chemical_formula_sum 'C30 H51 N5 O10'
_chemical_formula_weight 641.76
_chemical_name_common
;
 Tetra-n-butylammonium 1,3-bis-(4-nitro-phenyl)-urea
 hydrogen-carbonate bi-hydrate
;
_chemical_name_systematic
;
 ?
;
_space_group_IT_number 14
_symmetry_cell_setting monoclinic
_symmetry_Int_Tables_number 14
_symmetry_space_group_name_Hall '-P 2ybc'
_symmetry_space_group_name_H-M 'P 1 21/c 1'
_atom_sites_solution_hydrogens geom
_atom_sites_solution_primary direct
_atom_sites_solution_secondary difmap
_audit_creation_method SHELXL-97
_cell_angle_alpha 90.00
_cell_angle_beta 91.517(10)
_cell_angle_gamma 90.00
_cell_formula_units_Z 4
_cell_length_a 9.659(3)
_cell_length_b 18.2763(14)
_cell_length_c 19.802(3)
_cell_measurement_reflns_used 25
_cell_measurement_temperature 293(2)
_cell_measurement_theta_max 13
_cell_measurement_theta_min 7
_cell_volume 3494.4(12)
_computing_cell_refinement 'CAD4 Express (Enraf Nonius, 1994)'
_computing_data_collection 'CAD4 Express (Enraf Nonius, 1994)'
_computing_data_reduction 'XCAD4 (Harms & Wocadlo, 1995)'
_computing_molecular_graphics 'Ortep-3 for Windows (Farrugia, 1997)'
_computing_publication_material 'WinGX publication routines (Farrugia, 1999)'
_computing_structure_refinement 'SHELXL-97 (Sheldrick, 1997)'
_computing_structure_solution 'SIR-97 (Altomare et al., 1999)'
_diffrn_ambient_temperature 293(2)
_diffrn_measured_fraction_theta_full 0.999
_diffrn_measured_fraction_theta_max 0.999
_diffrn_measurement_device_type 'Enraf Nonius CAD4'
_diffrn_measurement_method 'omega/2theta scans'
_diffrn_radiation_monochromator graphite
_diffrn_radiation_source 'fine-focus sealed tube'
_diffrn_radiation_type MoK\a
_diffrn_radiation_wavelength 0.71073
_diffrn_reflns_av_R_equivalents 0.0735
_diffrn_reflns_av_sigmaI/netI 0.1047
_diffrn_reflns_limit_h_max 11
_diffrn_reflns_limit_h_min 0
_diffrn_reflns_limit_k_max 22
_diffrn_reflns_limit_k_min -22
_diffrn_reflns_limit_l_max 24
_diffrn_reflns_limit_l_min -24
_diffrn_reflns_number 14221
_diffrn_reflns_theta_full 25.98
_diffrn_reflns_theta_max 25.98
_diffrn_reflns_theta_min 1.52
_diffrn_standards_decay_% 0
_diffrn_standards_interval_time 250
_diffrn_standards_number 3
_exptl_absorpt_coefficient_mu 0.092
_exptl_absorpt_correction_T_max 0.9681
_exptl_absorpt_correction_T_min 0.9218
_exptl_absorpt_correction_type psi-scan
_exptl_absorpt_process_details
;
North A.C.T., Phillips D.C. & Mathews F.S. (1968) Acta. Cryst. A24, 351
Number of psi-scan sets used was   6
Theta correction was applied.
Averaged transmission function was used.
No Fourier smoothing was applied.
;
_exptl_crystal_colour 'deep yellow'
_exptl_crystal_density_diffrn 1.220
_exptl_crystal_description prism
_exptl_crystal_F_000 1384
_exptl_crystal_size_max 0.7
_exptl_crystal_size_mid 0.5
_exptl_crystal_size_min 0.35
_refine_diff_density_max 0.197
_refine_diff_density_min -0.151
_refine_diff_density_rms 0.030
_refine_ls_extinction_method none
_refine_ls_goodness_of_fit_ref 0.946
_refine_ls_hydrogen_treatment mixed
_refine_ls_matrix_type full
_refine_ls_number_parameters 431
_refine_ls_number_reflns 6859
_refine_ls_number_restraints 7
_refine_ls_restrained_S_all 0.946
_refine_ls_R_factor_all 0.1995
_refine_ls_R_factor_gt 0.0600
_refine_ls_shift/su_max 0.001
_refine_ls_shift/su_mean 0.000
_refine_ls_structure_factor_coef Fsqd
_refine_ls_weighting_details 'calc w=1/[\s^2^(Fo^2^)+(0.0521P)^2^+0.0000P] where P=(Fo^2^+2Fc^2^)/3'
_refine_ls_weighting_scheme calc
_refine_ls_wR_factor_gt 0.1102
_refine_ls_wR_factor_ref 0.1524
_reflns_number_gt 2429
_reflns_number_total 6859
_reflns_threshold_expression >2sigma(I)
_cod_data_source_file ja045936csi20040707_042528_1.cif
_cod_data_source_block da38
_cod_original_sg_symbol_H-M 'P 21/c'
_cod_database_code 4113281

loop_
_symmetry_equiv_pos_as_xyz
'x, y, z'
'-x, y+1/2, -z+1/2'
'-x, -y, -z'
'x, -y-1/2, z-1/2'

loop_
_atom_site_label
_atom_site_type_symbol
_atom_site_fract_x
_atom_site_fract_y
_atom_site_fract_z
_atom_site_U_iso_or_equiv
_atom_site_adp_type
_atom_site_occupancy
_atom_site_symmetry_multiplicity
_atom_site_calc_flag
_atom_site_refinement_flags
C1 C 0.1042(4) 0.42478(18) 0.16451(17) 0.0595(9) Uani 1 1 d .
C2 C 0.2206(4) 0.45614(17) 0.27419(17) 0.0581(9) Uani 1 1 d .
C3 C 0.3476(4) 0.47693(19) 0.30268(17) 0.0664(10) Uani 1 1 d .
H3 H 0.4244 0.4807 0.2755 0.080 Uiso 1 1 calc R
C4 C 0.3609(4) 0.4919(2) 0.37019(19) 0.0758(11) Uani 1 1 d .
H4 H 0.4463 0.5058 0.3889 0.091 Uiso 1 1 calc R
C5 C 0.2480(4) 0.4866(2) 0.41005(18) 0.0695(10) Uani 1 1 d .
C6 C 0.1215(4) 0.46601(19) 0.38380(18) 0.0769(11) Uani 1 1 d .
H6 H 0.0457 0.4615 0.4115 0.092 Uiso 1 1 calc R
C7 C 0.1081(4) 0.4521(2) 0.31524(19) 0.0776(11) Uani 1 1 d .
H7 H 0.0218 0.4398 0.2966 0.093 Uiso 1 1 calc R
C8 C 0.0452(4) 0.40874(16) 0.04302(17) 0.0559(9) Uani 1 1 d .
C9 C 0.1055(4) 0.40492(18) -0.02012(17) 0.0685(10) Uani 1 1 d .
H9 H 0.2013 0.4074 -0.0230 0.082 Uiso 1 1 calc R
C10 C 0.0256(4) 0.39756(18) -0.07818(18) 0.0746(11) Uani 1 1 d .
H10 H 0.0665 0.3955 -0.1201 0.090 Uiso 1 1 calc R
C11 C -0.1154(5) 0.39327(18) -0.0732(2) 0.0692(10) Uani 1 1 d .
C12 C -0.1772(4) 0.39622(19) -0.0119(2) 0.0765(11) Uani 1 1 d .
H12 H -0.2730 0.3927 -0.0095 0.092 Uiso 1 1 calc R
C13 C -0.0972(4) 0.40433(18) 0.04617(18) 0.0692(10) Uani 1 1 d .
H13 H -0.1394 0.4069 0.0878 0.083 Uiso 1 1 calc R
C14 C -0.4523(3) 0.28061(18) 0.11671(15) 0.0647(10) Uani 1 1 d .
H14A H -0.5266 0.3139 0.1277 0.078 Uiso 1 1 calc R
H14B H -0.3796 0.3093 0.0967 0.078 Uiso 1 1 calc R
C15 C -0.5069(4) 0.2266(2) 0.06444(16) 0.0803(11) Uani 1 1 d .
H15A H -0.4328 0.1940 0.0517 0.096 Uiso 1 1 calc R
H15B H -0.5796 0.1973 0.0838 0.096 Uiso 1 1 calc R
C16 C -0.5629(5) 0.2655(2) 0.0029(2) 0.1143(16) Uani 1 1 d .
H16A H -0.6375 0.2977 0.0158 0.137 Uiso 1 1 calc R
H16B H -0.4904 0.2954 -0.0157 0.137 Uiso 1 1 calc R
C17 C -0.6161(5) 0.2136(3) -0.0505(2) 0.143(2) Uani 1 1 d .
H17A H -0.5411 0.1843 -0.0661 0.215 Uiso 1 1 calc R
H17B H -0.6559 0.2409 -0.0876 0.215 Uiso 1 1 calc R
H17C H -0.6855 0.1825 -0.0318 0.215 Uiso 1 1 calc R
C18 C -0.5087(3) 0.20511(18) 0.21773(16) 0.0623(9) Uani 1 1 d .
H18A H -0.5415 0.1662 0.1881 0.075 Uiso 1 1 calc R
H18B H -0.4684 0.1824 0.2579 0.075 Uiso 1 1 calc R
C19 C -0.6316(4) 0.2504(2) 0.23809(19) 0.0783(11) Uani 1 1 d .
H19A H -0.6009 0.2878 0.2698 0.094 Uiso 1 1 calc R
H19B H -0.6712 0.2746 0.1985 0.094 Uiso 1 1 calc R
C20 C -0.7413(4) 0.2040(2) 0.27020(19) 0.0869(12) Uani 1 1 d .
H20A H -0.7014 0.1798 0.3097 0.104 Uiso 1 1 calc R
H20B H -0.7716 0.1665 0.2385 0.104 Uiso 1 1 calc R
C21 C -0.8659(4) 0.2486(2) 0.2909(2) 0.1020(14) Uani 1 1 d .
H21A H -0.8378 0.2832 0.3251 0.153 Uiso 1 1 calc R
H21B H -0.9350 0.2166 0.3084 0.153 Uiso 1 1 calc R
H21C H -0.9035 0.2743 0.2524 0.153 Uiso 1 1 calc R
C22 C -0.3427(3) 0.30990(17) 0.22624(16) 0.0654(9) Uani 1 1 d .
H22A H -0.2714 0.3358 0.2023 0.079 Uiso 1 1 calc R
H22B H -0.4184 0.3438 0.2328 0.079 Uiso 1 1 calc R
C23 C -0.2841(4) 0.28736(19) 0.29486(17) 0.0773(11) Uani 1 1 d .
H23A H -0.3506 0.2559 0.3165 0.093 Uiso 1 1 calc R
H23B H -0.2006 0.2590 0.2885 0.093 Uiso 1 1 calc R
C24 C -0.2509(4) 0.3494(2) 0.34037(18) 0.0871(12) Uani 1 1 d .
H24A H -0.3354 0.3762 0.3490 0.104 Uiso 1 1 calc R
H24B H -0.1883 0.3823 0.3179 0.104 Uiso 1 1 calc R
C25 C -0.1853(4) 0.3258(2) 0.40701(18) 0.0992(14) Uani 1 1 d .
H25A H -0.2483 0.2948 0.4304 0.149 Uiso 1 1 calc R
H25B H -0.1647 0.3682 0.4341 0.149 Uiso 1 1 calc R
H25C H -0.1013 0.2996 0.3989 0.149 Uiso 1 1 calc R
C26 C -0.2799(3) 0.19401(18) 0.16779(16) 0.0646(10) Uani 1 1 d .
H26A H -0.2454 0.1741 0.2104 0.077 Uiso 1 1 calc R
H26B H -0.3184 0.1537 0.1415 0.077 Uiso 1 1 calc R
C27 C -0.1591(4) 0.2252(2) 0.13052(18) 0.0759(11) Uani 1 1 d .
H27A H -0.1927 0.2460 0.0881 0.091 Uiso 1 1 calc R
H27B H -0.1175 0.2643 0.1572 0.091 Uiso 1 1 calc R
C28 C -0.0509(4) 0.1689(2) 0.1163(2) 0.0942(13) Uani 1 1 d .
H28A H -0.0928 0.1298 0.0897 0.113 Uiso 1 1 calc R
H28B H -0.0177 0.1480 0.1588 0.113 Uiso 1 1 calc R
C29 C 0.0709(4) 0.1993(2) 0.0790(2) 0.1129(15) Uani 1 1 d .
H29A H 0.0405 0.2152 0.0349 0.169 Uiso 1 1 calc R
H29B H 0.1401 0.1620 0.0748 0.169 Uiso 1 1 calc R
H29C H 0.1095 0.2401 0.1037 0.169 Uiso 1 1 calc R
N1 N 0.2174(3) 0.44138(16) 0.20506(13) 0.0621(8) Uani 1 1 d D
H1N H 0.297(2) 0.4506(17) 0.1842(14) 0.075 Uiso 1 1 d D
N2 N 0.2600(4) 0.5025(2) 0.48176(17) 0.0939(12) Uani 1 1 d .
N3 N 0.1363(3) 0.41887(15) 0.09822(14) 0.0618(8) Uani 1 1 d D
H3N H 0.223(2) 0.4270(17) 0.0841(15) 0.074 Uiso 1 1 d D
N4 N -0.2021(5) 0.38623(18) -0.1349(2) 0.0914(12) Uani 1 1 d .
N5 N -0.3952(3) 0.24713(14) 0.18213(12) 0.0571(7) Uani 1 1 d .
C30 C 0.4898(4) 0.4733(2) 0.0959(2) 0.0680(10) Uani 1 1 d .
O1 O -0.0127(3) 0.41501(13) 0.18565(11) 0.0770(7) Uani 1 1 d .
O2 O 0.3624(4) 0.5379(2) 0.50128(15) 0.1401(14) Uani 1 1 d .
O3 O 0.1686(4) 0.48444(19) 0.51871(14) 0.1212(12) Uani 1 1 d .
O4 O -0.1452(4) 0.38876(17) -0.18934(16) 0.1147(12) Uani 1 1 d .
O5 O -0.3262(4) 0.37611(17) -0.12885(16) 0.1186(12) Uani 1 1 d .
O6 O 0.4867(2) 0.45862(14) 0.15697(12) 0.0812(8) Uani 1 1 d .
O7 O 0.3951(3) 0.46198(14) 0.05319(12) 0.0840(8) Uani 1 1 d .
O8 O 0.6062(3) 0.50506(19) 0.07543(13) 0.1053(10) Uani 1 1 d D
H80 H 0.598(4) 0.519(2) 0.0297(11) 0.126 Uiso 1 1 d D
O9 O 0.7439(3) 0.5051(2) 0.22341(16) 0.1174(11) Uani 1 1 d D
H90A H 0.823(3) 0.487(2) 0.208(2) 0.141 Uiso 1 1 d D
H90B H 0.673(3) 0.496(3) 0.1941(18) 0.141 Uiso 1 1 d D
O10 O 0.6831(4) 0.56121(18) 0.34897(14) 0.1116(10) Uani 1 1 d D
H91A H 0.699(5) 0.546(2) 0.3061(9) 0.134 Uiso 1 1 d D
H91B H 0.710(4) 0.534(2) 0.3850(14) 0.134 Uiso 1 1 d D

loop_
_atom_site_aniso_label
_atom_site_aniso_U_11
_atom_site_aniso_U_22
_atom_site_aniso_U_33
_atom_site_aniso_U_23
_atom_site_aniso_U_13
_atom_site_aniso_U_12
C1 0.058(2) 0.060(2) 0.061(2) -0.0001(18) 0.003(2) -0.006(2)
C2 0.059(2) 0.058(2) 0.057(2) -0.0031(18) -0.005(2) -0.0025(19)
C3 0.058(2) 0.080(3) 0.061(2) -0.001(2) 0.0041(19) 0.001(2)
C4 0.071(3) 0.089(3) 0.067(3) -0.011(2) -0.009(2) 0.007(2)
C5 0.078(3) 0.074(3) 0.056(2) -0.004(2) -0.002(2) 0.014(2)
C6 0.082(3) 0.087(3) 0.063(3) -0.011(2) 0.015(2) -0.009(2)
C7 0.064(3) 0.097(3) 0.072(3) -0.010(2) 0.006(2) -0.018(2)
C8 0.065(3) 0.046(2) 0.056(2) 0.0013(17) -0.0040(19) -0.0075(18)
C9 0.071(3) 0.072(3) 0.062(2) -0.007(2) -0.009(2) -0.013(2)
C10 0.098(3) 0.063(2) 0.063(3) -0.010(2) -0.005(2) -0.005(2)
C11 0.086(3) 0.048(2) 0.072(3) -0.010(2) -0.028(2) -0.002(2)
C12 0.067(3) 0.072(3) 0.090(3) -0.012(2) -0.017(3) -0.005(2)
C13 0.066(3) 0.071(3) 0.070(2) -0.001(2) -0.006(2) -0.010(2)
C14 0.065(2) 0.067(2) 0.062(2) 0.0114(19) -0.0086(18) 0.0057(19)
C15 0.080(3) 0.093(3) 0.067(2) 0.001(2) -0.012(2) 0.001(2)
C16 0.134(4) 0.128(4) 0.079(3) 0.008(3) -0.037(3) 0.008(3)
C17 0.130(4) 0.213(6) 0.085(3) -0.005(4) -0.031(3) -0.002(4)
C18 0.064(2) 0.058(2) 0.064(2) 0.0006(18) -0.0085(18) -0.007(2)
C19 0.072(3) 0.077(3) 0.086(3) 0.002(2) 0.000(2) -0.004(2)
C20 0.089(3) 0.085(3) 0.087(3) 0.005(2) 0.006(2) -0.005(3)
C21 0.081(3) 0.106(3) 0.119(3) 0.007(3) 0.011(3) 0.004(3)
C22 0.070(2) 0.050(2) 0.076(2) -0.0044(19) -0.010(2) -0.0011(19)
C23 0.081(3) 0.069(3) 0.081(3) -0.006(2) -0.026(2) 0.003(2)
C24 0.104(3) 0.075(3) 0.082(3) -0.009(2) -0.005(2) -0.013(2)
C25 0.110(3) 0.104(3) 0.083(3) -0.023(3) -0.012(3) -0.008(3)
C26 0.065(2) 0.057(2) 0.072(2) -0.0026(19) -0.0120(19) 0.002(2)
C27 0.067(3) 0.067(2) 0.093(3) -0.001(2) -0.004(2) 0.001(2)
C28 0.081(3) 0.081(3) 0.121(4) -0.007(3) 0.005(3) 0.009(3)
C29 0.076(3) 0.115(4) 0.148(4) 0.001(3) 0.022(3) 0.021(3)
N1 0.059(2) 0.074(2) 0.0537(19) -0.0010(15) -0.0001(15) -0.0120(17)
N2 0.095(3) 0.124(3) 0.062(3) -0.020(2) -0.006(2) 0.018(3)
N3 0.0548(19) 0.075(2) 0.0557(19) -0.0018(15) 0.0013(16) -0.0089(17)
N4 0.110(3) 0.058(2) 0.103(3) -0.016(2) -0.040(3) 0.002(2)
N5 0.0575(18) 0.0510(17) 0.0622(18) 0.0042(14) -0.0076(15) 0.0007(15)
C30 0.061(3) 0.082(3) 0.061(3) 0.000(2) 0.007(2) 0.013(2)
O1 0.0597(16) 0.103(2) 0.0679(16) -0.0009(14) 0.0029(13) -0.0162(15)
O2 0.110(3) 0.220(4) 0.089(2) -0.055(2) -0.016(2) 0.013(3)
O3 0.148(3) 0.153(3) 0.0630(19) -0.0042(19) 0.0169(19) 0.001(3)
O4 0.161(3) 0.103(2) 0.078(2) -0.0034(19) -0.038(2) -0.004(2)
O5 0.101(2) 0.118(3) 0.134(3) -0.047(2) -0.054(2) 0.016(2)
O6 0.0747(18) 0.107(2) 0.0623(17) 0.0059(15) 0.0030(13) 0.0063(15)
O7 0.0644(16) 0.121(2) 0.0663(16) 0.0000(15) -0.0058(14) -0.0166(16)
O8 0.0550(17) 0.187(3) 0.0741(18) 0.006(2) 0.0035(15) -0.0236(19)
O9 0.114(3) 0.139(3) 0.097(2) -0.029(2) -0.026(2) 0.026(2)
O10 0.137(3) 0.110(3) 0.087(2) 0.0139(19) -0.002(2) 0.017(2)

loop_
_atom_type_symbol
_atom_type_description
_atom_type_scat_dispersion_real
_atom_type_scat_dispersion_imag
_atom_type_scat_source
C C 0.0033 0.0016 'International Tables Vol C Tables 4.2.6.8 and 6.1.1.4'
H H 0.0000 0.0000 'International Tables Vol C Tables 4.2.6.8 and 6.1.1.4'
N N 0.0061 0.0033 'International Tables Vol C Tables 4.2.6.8 and 6.1.1.4'
O O 0.0106 0.0060 'International Tables Vol C Tables 4.2.6.8 and 6.1.1.4'

loop_
_geom_angle_atom_site_label_1
_geom_angle_atom_site_label_2
_geom_angle_atom_site_label_3
_geom_angle
O1 C1 N3 123.5(3)
O1 C1 N1 123.9(3)
N3 C1 N1 112.6(3)
C7 C2 C3 118.5(3)
C7 C2 N1 124.9(3)
C3 C2 N1 116.6(3)
C4 C3 C2 120.7(3)
C4 C3 H3 119.7
C2 C3 H3 119.7
C5 C4 C3 119.7(3)
C5 C4 H4 120.2
C3 C4 H4 120.2
C4 C5 C6 121.2(3)
C4 C5 N2 120.5(4)
C6 C5 N2 118.3(4)
C5 C6 C7 118.8(4)
C5 C6 H6 120.6
C7 C6 H6 120.6
C2 C7 C6 121.0(3)
C2 C7 H7 119.5
C6 C7 H7 119.5
C13 C8 C9 118.5(3)
C13 C8 N3 125.4(3)
C9 C8 N3 116.0(3)
C10 C9 C8 121.1(4)
C10 C9 H9 119.4
C8 C9 H9 119.4
C11 C10 C9 118.8(4)
C11 C10 H10 120.6
C9 C10 H10 120.6
C12 C11 C10 121.3(3)
C12 C11 N4 119.3(4)
C10 C11 N4 119.4(4)
C11 C12 C13 119.8(4)
C11 C12 H12 120.1
C13 C12 H12 120.1
C12 C13 C8 120.4(3)
C12 C13 H13 119.8
C8 C13 H13 119.8
C15 C14 N5 115.6(3)
C15 C14 H14A 108.4
N5 C14 H14A 108.4
C15 C14 H14B 108.4
N5 C14 H14B 108.4
H14A C14 H14B 107.5
C16 C15 C14 111.0(3)
C16 C15 H15A 109.4
C14 C15 H15A 109.4
C16 C15 H15B 109.4
C14 C15 H15B 109.4
H15A C15 H15B 108.0
C17 C16 C15 112.5(4)
C17 C16 H16A 109.1
C15 C16 H16A 109.1
C17 C16 H16B 109.1
C15 C16 H16B 109.1
H16A C16 H16B 107.8
C16 C17 H17A 109.5
C16 C17 H17B 109.5
H17A C17 H17B 109.5
C16 C17 H17C 109.5
H17A C17 H17C 109.5
H17B C17 H17C 109.5
C19 C18 N5 115.3(3)
C19 C18 H18A 108.5
N5 C18 H18A 108.5
C19 C18 H18B 108.5
N5 C18 H18B 108.5
H18A C18 H18B 107.5
C20 C19 C18 111.8(3)
C20 C19 H19A 109.3
C18 C19 H19A 109.3
C20 C19 H19B 109.3
C18 C19 H19B 109.3
H19A C19 H19B 107.9
C19 C20 C21 112.5(3)
C19 C20 H20A 109.1
C21 C20 H20A 109.1
C19 C20 H20B 109.1
C21 C20 H20B 109.1
H20A C20 H20B 107.8
C20 C21 H21A 109.5
C20 C21 H21B 109.5
H21A C21 H21B 109.5
C20 C21 H21C 109.5
H21A C21 H21C 109.5
H21B C21 H21C 109.5
C23 C22 N5 114.9(3)
C23 C22 H22A 108.5
N5 C22 H22A 108.5
C23 C22 H22B 108.5
N5 C22 H22B 108.5
H22A C22 H22B 107.5
C24 C23 C22 114.1(3)
C24 C23 H23A 108.7
C22 C23 H23A 108.7
C24 C23 H23B 108.7
C22 C23 H23B 108.7
H23A C23 H23B 107.6
C23 C24 C25 113.2(3)
C23 C24 H24A 108.9
C25 C24 H24A 108.9
C23 C24 H24B 108.9
C25 C24 H24B 108.9
H24A C24 H24B 107.8
C24 C25 H25A 109.5
C24 C25 H25B 109.5
H25A C25 H25B 109.5
C24 C25 H25C 109.5
H25A C25 H25C 109.5
H25B C25 H25C 109.5
C27 C26 N5 115.7(3)
C27 C26 H26A 108.4
N5 C26 H26A 108.4
C27 C26 H26B 108.4
N5 C26 H26B 108.4
H26A C26 H26B 107.4
C28 C27 C26 112.7(3)
C28 C27 H27A 109.1
C26 C27 H27A 109.1
C28 C27 H27B 109.1
C26 C27 H27B 109.1
H27A C27 H27B 107.8
C27 C28 C29 113.3(3)
C27 C28 H28A 108.9
C29 C28 H28A 108.9
C27 C28 H28B 108.9
C29 C28 H28B 108.9
H28A C28 H28B 107.7
C28 C29 H29A 109.5
C28 C29 H29B 109.5
H29A C29 H29B 109.5
C28 C29 H29C 109.5
H29A C29 H29C 109.5
H29B C29 H29C 109.5
C1 N1 C2 127.8(3)
C1 N1 H1N 117(2)
C2 N1 H1N 115(2)
O3 N2 O2 123.1(4)
O3 N2 C5 119.9(4)
O2 N2 C5 117.0(4)
C1 N3 C8 127.6(3)
C1 N3 H3N 121(2)
C8 N3 H3N 111(2)
O5 N4 O4 123.8(4)
O5 N4 C11 118.1(4)
O4 N4 C11 118.0(4)
C26 N5 C22 110.9(2)
C26 N5 C14 110.5(2)
C22 N5 C14 107.1(2)
C26 N5 C18 107.8(2)
C22 N5 C18 110.3(2)
C14 N5 C18 110.3(2)
O6 C30 O7 126.1(4)
O6 C30 O8 115.6(4)
O7 C30 O8 118.4(3)
C30 O8 H80 111(3)
H90A O9 H90B 110(4)
H91A O10 H91B 121(4)

loop_
_geom_bond_atom_site_label_1
_geom_bond_atom_site_label_2
_geom_bond_distance
C1 O1 1.228(3)
C1 N3 1.361(4)
C1 N1 1.373(4)
C2 C7 1.376(4)
C2 C3 1.390(4)
C2 N1 1.395(4)
C3 C4 1.368(4)
C3 H3 0.9300
C4 C5 1.366(5)
C4 H4 0.9300
C5 C6 1.368(5)
C5 N2 1.451(5)
C6 C7 1.384(4)
C6 H6 0.9300
C7 H7 0.9300
C8 C13 1.381(4)
C8 C9 1.395(4)
C8 N3 1.397(4)
C9 C10 1.374(4)
C9 H9 0.9300
C10 C11 1.370(5)
C10 H10 0.9300
C11 C12 1.368(5)
C11 N4 1.468(5)
C12 C13 1.376(4)
C12 H12 0.9300
C13 H13 0.9300
C14 C15 1.514(4)
C14 N5 1.523(3)
C14 H14A 0.9700
C14 H14B 0.9700
C15 C16 1.500(4)
C15 H15A 0.9700
C15 H15B 0.9700
C16 C17 1.499(5)
C16 H16A 0.9700
C16 H16B 0.9700
C17 H17A 0.9600
C17 H17B 0.9600
C17 H17C 0.9600
C18 C19 1.510(4)
C18 N5 1.527(4)
C18 H18A 0.9700
C18 H18B 0.9700
C19 C20 1.510(4)
C19 H19A 0.9700
C19 H19B 0.9700
C20 C21 1.519(5)
C20 H20A 0.9700
C20 H20B 0.9700
C21 H21A 0.9600
C21 H21B 0.9600
C21 H21C 0.9600
C22 C23 1.515(4)
C22 N5 1.521(4)
C22 H22A 0.9700
C22 H22B 0.9700
C23 C24 1.478(4)
C23 H23A 0.9700
C23 H23B 0.9700
C24 C25 1.511(4)
C24 H24A 0.9700
C24 H24B 0.9700
C25 H25A 0.9600
C25 H25B 0.9600
C25 H25C 0.9600
C26 C27 1.509(4)
C26 N5 1.510(4)
C26 H26A 0.9700
C26 H26B 0.9700
C27 C28 1.497(5)
C27 H27A 0.9700
C27 H27B 0.9700
C28 C29 1.512(5)
C28 H28A 0.9700
C28 H28B 0.9700
C29 H29A 0.9600
C29 H29B 0.9600
C29 H29C 0.9600
N1 H1N 0.898(17)
N2 O3 1.207(4)
N2 O2 1.236(4)
N3 H3N 0.902(17)
N4 O5 1.222(4)
N4 O4 1.224(4)
C30 O6 1.241(4)
C30 O7 1.246(4)
C30 O8 1.337(4)
O8 H80 0.943(18)
O9 H90A 0.899(10)
O9 H90B 0.902(10)
O10 H91A 0.909(10)
O10 H91B 0.903(10)

loop_
_geom_torsion_atom_site_label_1
_geom_torsion_atom_site_label_2
_geom_torsion_atom_site_label_3
_geom_torsion_atom_site_label_4
_geom_torsion
C7 C2 C3 C4 1.0(5)
N1 C2 C3 C4 -179.5(3)
C2 C3 C4 C5 -0.1(5)
C3 C4 C5 C6 0.3(6)
C3 C4 C5 N2 -179.8(3)
C4 C5 C6 C7 -1.4(6)
N2 C5 C6 C7 178.7(3)
C3 C2 C7 C6 -2.1(5)
N1 C2 C7 C6 178.4(3)
C5 C6 C7 C2 2.3(6)
C13 C8 C9 C10 0.5(5)
N3 C8 C9 C10 -177.8(3)
C8 C9 C10 C11 -0.6(5)
C9 C10 C11 C12 0.0(6)
C9 C10 C11 N4 179.3(3)
C10 C11 C12 C13 0.6(6)
N4 C11 C12 C13 -178.7(3)
C11 C12 C13 C8 -0.7(5)
C9 C8 C13 C12 0.1(5)
N3 C8 C13 C12 178.2(3)
N5 C14 C15 C16 178.9(3)
C14 C15 C16 C17 179.2(4)
N5 C18 C19 C20 177.6(3)
C18 C19 C20 C21 -179.9(3)
N5 C22 C23 C24 -172.3(3)
C22 C23 C24 C25 -176.8(3)
N5 C26 C27 C28 -178.3(3)
C26 C27 C28 C29 -180.0(3)
O1 C1 N1 C2 -5.9(6)
N3 C1 N1 C2 175.4(3)
C7 C2 N1 C1 4.2(5)
C3 C2 N1 C1 -175.3(3)
C4 C5 N2 O3 -165.8(4)
C6 C5 N2 O3 14.0(6)
C4 C5 N2 O2 17.8(6)
C6 C5 N2 O2 -162.3(4)
O1 C1 N3 C8 7.1(6)
N1 C1 N3 C8 -174.2(3)
C13 C8 N3 C1 1.4(5)
C9 C8 N3 C1 179.6(3)
C12 C11 N4 O5 -7.0(5)
C10 C11 N4 O5 173.7(4)
C12 C11 N4 O4 175.1(4)
C10 C11 N4 O4 -4.2(5)
C27 C26 N5 C22 -61.0(3)
C27 C26 N5 C14 57.6(3)
C27 C26 N5 C18 178.2(3)
C23 C22 N5 C26 -60.6(4)
C23 C22 N5 C14 178.8(3)
C23 C22 N5 C18 58.8(4)
C15 C14 N5 C26 57.5(4)
C15 C14 N5 C22 178.4(3)
C15 C14 N5 C18 -61.6(4)
C19 C18 N5 C26 178.2(3)
C19 C18 N5 C22 57.0(3)
C19 C18 N5 C14 -61.1(4)
